data_7236573
loop_
_publ_author_name
'Sun, Qi'
'Shen, Cheng'
'Li, Xin'
'Lin, Qiuhan'
'Lu, Ming'

_publ_section_title
;
 Combination of four oxadiazole rings for the generation of energetic
 materials with high detonation performance, low sensitivity and excellent
 thermal stability
;
_journal_issue 22
_journal_name_full 'Journal of Materials Chemistry A'
_journal_page_first 11063
_journal_paper_doi 10.1039/C7TA02209C
_journal_volume 5
_journal_year 2017
_chemical_formula_moiety '2(H5 N2), C8 H2 N10 O6'
_chemical_formula_sum 'C8 H12 N14 O6'
_chemical_formula_weight 400.32
_space_group_crystal_system monoclinic
_space_group_IT_number 15
_space_group_name_Hall '-C 2yc'
_space_group_name_H-M_alt 'C 1 2/c 1'
_atom_sites_solution_hydrogens difmap
_audit_creation_method SHELXL-2014/7
_audit_update_record
;
2017-03-13 deposited with the CCDC.
2017-05-02 downloaded from the CCDC.
;
_cell_angle_alpha 90
_cell_angle_beta 108.495(4)
_cell_angle_gamma 90
_cell_formula_units_Z 4
_cell_length_a 15.8351(17)
_cell_length_b 7.8057(8)
_cell_length_c 12.8372(11)
_cell_measurement_reflns_used 1339
_cell_measurement_temperature 173(2)
_cell_measurement_theta_max 25.23
_cell_measurement_theta_min 3.16
_cell_volume 1504.8(3)
_computing_structure_refinement 'SHELXL-2014/7 (Sheldrick, 2014)'
_diffrn_ambient_temperature 173(2)
_diffrn_measured_fraction_theta_full 0.999
_diffrn_measured_fraction_theta_max 0.997
_diffrn_measurement_device_type 'PHOTON 100 CMOS detector'
_diffrn_measurement_method 'omega scan'
_diffrn_radiation_type MoK\a
_diffrn_radiation_wavelength 0.71073
_diffrn_reflns_av_R_equivalents 0.0451
_diffrn_reflns_av_unetI/netI 0.0448
_diffrn_reflns_Laue_measured_fraction_full 0.999
_diffrn_reflns_Laue_measured_fraction_max 0.997
_diffrn_reflns_limit_h_max 18
_diffrn_reflns_limit_h_min -18
_diffrn_reflns_limit_k_max 9
_diffrn_reflns_limit_k_min -9
_diffrn_reflns_limit_l_max 15
_diffrn_reflns_limit_l_min -13
_diffrn_reflns_number 4332
_diffrn_reflns_point_group_measured_fraction_full 0.999
_diffrn_reflns_point_group_measured_fraction_max 0.997
_diffrn_reflns_theta_full 25.242
_diffrn_reflns_theta_max 25.355
_diffrn_reflns_theta_min 2.941
_diffrn_source 'sealed tube'
_exptl_absorpt_coefficient_mu 0.151
_exptl_absorpt_correction_T_max 0.7452
_exptl_absorpt_correction_T_min 0.6835
_exptl_absorpt_correction_type multi-scan
_exptl_absorpt_process_details 'SADABS (Bruker, 2014)'
_exptl_crystal_density_diffrn 1.767
_exptl_crystal_description block
_exptl_crystal_F_000 824
_exptl_crystal_size_max 0.280
_exptl_crystal_size_mid 0.230
_exptl_crystal_size_min 0.130
_refine_diff_density_max 0.226
_refine_diff_density_min -0.283
_refine_diff_density_rms 0.059
_refine_ls_extinction_method none
_refine_ls_goodness_of_fit_ref 1.044
_refine_ls_hydrogen_treatment refxyz
_refine_ls_matrix_type full
_refine_ls_number_parameters 145
_refine_ls_number_reflns 1379
_refine_ls_number_restraints 12
_refine_ls_restrained_S_all 1.051
_refine_ls_R_factor_all 0.0680
_refine_ls_R_factor_gt 0.0431
_refine_ls_shift/su_max 0.000
_refine_ls_shift/su_mean 0.000
_refine_ls_structure_factor_coef Fsqd
_refine_ls_weighting_details 'w=1/[\s^2^(Fo^2^)+(0.0546P)^2^+0.9008P] where P=(Fo^2^+2Fc^2^)/3'
_refine_ls_weighting_scheme calc
_refine_ls_wR_factor_gt 0.0956
_refine_ls_wR_factor_ref 0.1063
_reflns_Friedel_coverage 0.000
_reflns_number_gt 1027
_reflns_number_total 1379
_reflns_threshold_expression 'I > 2\s(I)'
_cod_data_source_file c7ta02209c2.cif
_cod_data_source_block 1
_cod_original_sg_symbol_H-M 'C 2/c'
_cod_database_code 7236573
_shelx_shelxl_version_number 2014/7
_shelx_space_group_comment
;
The symmetry employed for this shelxl refinement is uniquely defined
by the following loop, which should always be used as a source of
symmetry information in preference to the above space-group names.
They are only intended as comments.
;
_shelx_estimated_absorpt_t_min 0.959
_shelx_estimated_absorpt_t_max 0.981

loop_
_space_group_symop_operation_xyz
'x, y, z'
'-x, y, -z+1/2'
'x+1/2, y+1/2, z'
'-x+1/2, y+1/2, -z+1/2'
'-x, -y, -z'
'x, -y, z-1/2'
'-x+1/2, -y+1/2, -z'
'x+1/2, -y+1/2, z-1/2'

loop_
_atom_site_label
_atom_site_type_symbol
_atom_site_fract_x
_atom_site_fract_y
_atom_site_fract_z
_atom_site_U_iso_or_equiv
_atom_site_adp_type
_atom_site_occupancy
_atom_site_site_symmetry_order
_atom_site_calc_flag
_atom_site_refinement_flags_posn
_atom_site_refinement_flags_adp
C1 C 0.39208(15) 0.8451(3) 0.72562(18) 0.0209(5) Uani 1 1 d . .
C2 C 0.30130(15) 0.8461(3) 0.65722(17) 0.0169(5) Uani 1 1 d . .
C3 C 0.26115(14) 0.9464(3) 0.55752(17) 0.0157(5) Uani 1 1 d . .
C4 C 0.16824(15) 1.0642(3) 0.42158(17) 0.0188(5) Uani 1 1 d . .
N1 N 0.45871(13) 0.9395(3) 0.70927(17) 0.0345(6) Uani 1 1 d D .
H1A H 0.4490(19) 1.014(3) 0.6604(19) 0.041 Uiso 1 1 d D U
N2 N 0.40116(13) 0.7369(3) 0.80668(16) 0.0269(5) Uani 1 1 d . .
N3 N 0.25600(13) 0.7394(3) 0.69615(15) 0.0225(5) Uani 1 1 d . .
N4 N 0.31352(12) 1.0240(3) 0.51184(15) 0.0208(5) Uani 1 1 d . .
N5 N 0.17227(12) 0.9639(2) 0.50733(15) 0.0188(5) Uani 1 1 d . .
N6 N 0.94277(13) 0.1657(3) 0.37880(16) 0.0229(5) Uani 1 1 d D .
H6A H 0.9987(11) 0.118(2) 0.3839(16) 0.027 Uiso 1 1 d D U
H6B H 0.9169(13) 0.100(2) 0.4159(16) 0.027 Uiso 1 1 d D U
H6C H 0.9111(12) 0.178(3) 0.3085(12) 0.027 Uiso 1 1 d D U
N7 N 0.96307(14) 0.3319(3) 0.42951(19) 0.0305(5) Uani 1 1 d D .
H7A H 0.9111(13) 0.376(3) 0.430(2) 0.037 Uiso 1 1 d D U
H7B H 0.9991(17) 0.301(3) 0.4962(17) 0.037 Uiso 1 1 d D U
O1 O 0.31578(11) 0.6677(2) 0.78723(13) 0.0275(4) Uani 1 1 d . .
O2 O 0.25255(10) 1.1050(2) 0.42021(12) 0.0231(4) Uani 1 1 d . .
O3 O 0.10325(10) 1.1206(2) 0.34812(12) 0.0266(4) Uani 1 1 d . .

loop_
_atom_site_aniso_label
_atom_site_aniso_U_11
_atom_site_aniso_U_22
_atom_site_aniso_U_33
_atom_site_aniso_U_23
_atom_site_aniso_U_13
_atom_site_aniso_U_12
C1 0.0201(13) 0.0241(13) 0.0176(11) -0.0018(11) 0.0046(9) 0.0047(10)
C2 0.0195(12) 0.0164(12) 0.0161(11) -0.0041(10) 0.0074(9) -0.0006(9)
C3 0.0160(11) 0.0162(12) 0.0151(11) -0.0027(10) 0.0051(9) -0.0008(9)
C4 0.0172(12) 0.0233(13) 0.0168(11) -0.0039(11) 0.0066(9) -0.0002(10)
N1 0.0146(10) 0.0526(16) 0.0299(12) 0.0131(11) -0.0023(9) -0.0037(11)
N2 0.0259(12) 0.0294(12) 0.0243(11) 0.0015(10) 0.0062(9) 0.0063(9)
N3 0.0274(11) 0.0225(11) 0.0173(10) 0.0030(9) 0.0068(9) 0.0013(9)
N4 0.0180(10) 0.0243(11) 0.0185(10) 0.0055(9) 0.0036(8) 0.0013(8)
N5 0.0161(10) 0.0237(11) 0.0165(9) -0.0012(9) 0.0050(8) -0.0017(8)
N6 0.0203(11) 0.0290(12) 0.0199(10) -0.0014(10) 0.0070(9) -0.0029(9)
N7 0.0267(13) 0.0281(12) 0.0376(12) -0.0063(11) 0.0116(10) -0.0025(10)
O1 0.0310(10) 0.0279(10) 0.0240(9) 0.0074(8) 0.0091(7) 0.0038(8)
O2 0.0193(9) 0.0271(9) 0.0230(8) 0.0074(8) 0.0069(7) 0.0016(7)
O3 0.0209(9) 0.0382(11) 0.0189(8) 0.0056(8) 0.0038(7) 0.0068(8)

loop_
_atom_type_symbol
_atom_type_description
_atom_type_scat_dispersion_real
_atom_type_scat_dispersion_imag
_atom_type_scat_source
C C 0.0033 0.0016 'International Tables Vol C Tables 4.2.6.8 and 6.1.1.4'
H H 0.0000 0.0000 'International Tables Vol C Tables 4.2.6.8 and 6.1.1.4'
N N 0.0061 0.0033 'International Tables Vol C Tables 4.2.6.8 and 6.1.1.4'
O O 0.0106 0.0060 'International Tables Vol C Tables 4.2.6.8 and 6.1.1.4'

loop_
_geom_angle_atom_site_label_1
_geom_angle_atom_site_label_2
_geom_angle_atom_site_label_3
_geom_angle
_geom_angle_site_symmetry_1
_geom_angle_site_symmetry_3
N2 C1 N1 125.3(2) . .
N2 C1 C2 109.1(2) . .
N1 C1 C2 125.6(2) . .
N3 C2 C1 109.3(2) . .
N3 C2 C3 122.7(2) . .
C1 C2 C3 128.0(2) . .
N4 C3 N5 116.8(2) . .
N4 C3 C2 118.6(2) . .
N5 C3 C2 124.6(2) . .
O3 C4 N5 130.4(2) . .
O3 C4 O2 118.93(19) . .
N5 C4 O2 110.64(18) . .
C1 N1 N1 118.4(2) . 2_656
C1 N1 H1A 122(2) . .
N1 N1 H1A 118(2) 2_656 .
C1 N2 O1 104.45(18) . .
C2 N3 O1 105.91(18) . .
C3 N4 O2 102.58(17) . .
C4 N5 C3 102.82(18) . .
N7 N6 H6A 104.7(12) . .
N7 N6 H6B 110.7(13) . .
H6A N6 H6B 108.6(16) . .
N7 N6 H6C 109.7(13) . .
H6A N6 H6C 109.2(15) . .
H6B N6 H6C 113.6(16) . .
N6 N7 H7A 106.1(18) . .
N6 N7 H7B 99.8(18) . .
H7A N7 H7B 114(3) . .
N3 O1 N2 111.16(16) . .
C4 O2 N4 107.16(16) . .

loop_
_geom_bond_atom_site_label_1
_geom_bond_atom_site_label_2
_geom_bond_distance
_geom_bond_site_symmetry_2
C1 N2 1.312(3) .
C1 N1 1.357(3) .
C1 C2 1.427(3) .
C2 N3 1.298(3) .
C2 C3 1.462(3) .
C3 N4 1.307(3) .
C3 N5 1.356(3) .
C4 O3 1.236(3) .
C4 N5 1.336(3) .
C4 O2 1.378(3) .
N1 N1 1.391(4) 2_656
N1 H1A 0.834(17) .
N2 O1 1.403(3) .
N3 O1 1.369(2) .
N4 O2 1.413(2) .
N6 N7 1.441(3) .
N6 H6A 0.944(14) .
N6 H6B 0.884(14) .
N6 H6C 0.887(14) .
N7 H7A 0.893(17) .
N7 H7B 0.899(17) .
